data_4329592
loop_
_publ_author_name
'Yun-Xia Hu'
'Hai-Bo Ma'
'Bo Zheng'
'Wen-Wei Zhang'
'Shengchang Xiang'
'Lu Zhai'
'Li-Feng Wang'
'Banglin Chen'
'Xiao-Ming Ren'
'Junfeng Bai'

_publ_section_title
;
 Three Novel Isomeric Zinc Metal-Organic Frameworks from a
 Tetracarboxylate Linker
;
_journal_name_full 'Inorganic Chemistry'
_journal_page_first 7066
_journal_page_last 7074
_journal_paper_doi 10.1021/ic202085j
_journal_volume 51
_journal_year 2012
_chemical_formula_sum 'C18 H10 O10 Zn2'
_chemical_formula_weight 517.00
_chemical_name_common Zn2(C18H6O8)(H2O)2
_chemical_name_systematic
; 
 ? 
;
_space_group_IT_number 166
_symmetry_cell_setting trigonal
_symmetry_space_group_name_Hall '-R 3 2"'
_symmetry_space_group_name_H-M 'R -3 m :H'
_atom_sites_solution_hydrogens geom
_atom_sites_solution_primary direct
_atom_sites_solution_secondary difmap
_audit_creation_method SHELXL-97
_cell_angle_alpha 90.00
_cell_angle_beta 90.00
_cell_angle_gamma 120.00
_cell_formula_units_Z 9
_cell_length_a 19.0504(8)
_cell_length_b 19.0504(8)
_cell_length_c 32.392(3)
_cell_measurement_reflns_used 6706
_cell_measurement_temperature 293(2)
_cell_measurement_theta_max 25.605
_cell_measurement_theta_min 2.547
_cell_volume 10180.7(11)
_computing_cell_refinement SMART
_computing_data_collection 'SMART (Bruker, 2000)'
_computing_data_reduction 'SAINT (Bruker, 2000)'
_computing_molecular_graphics SHELXTL
_computing_publication_material SHELXTL
_computing_structure_refinement SHELXTL
_computing_structure_solution 'SHELXTL (Bruker, 2000)'
_diffrn_ambient_temperature 293(2)
_diffrn_measured_fraction_theta_full 0.986
_diffrn_measured_fraction_theta_max 0.986
_diffrn_measurement_device_type 'CCD area detector'
_diffrn_measurement_method 'phi and omega scans'
_diffrn_radiation_monochromator graphite
_diffrn_radiation_source 'fine-focus sealed tube'
_diffrn_radiation_type MoK\a
_diffrn_radiation_wavelength 0.71073
_diffrn_reflns_av_R_equivalents 0.0529
_diffrn_reflns_av_sigmaI/netI 0.0308
_diffrn_reflns_limit_h_max 23
_diffrn_reflns_limit_h_min -24
_diffrn_reflns_limit_k_max 24
_diffrn_reflns_limit_k_min -22
_diffrn_reflns_limit_l_max 43
_diffrn_reflns_limit_l_min -24
_diffrn_reflns_number 21169
_diffrn_reflns_theta_full 28.21
_diffrn_reflns_theta_max 28.21
_diffrn_reflns_theta_min 2.14
_exptl_absorpt_coefficient_mu 1.084
_exptl_absorpt_correction_T_max 0.716
_exptl_absorpt_correction_T_min 0.566
_exptl_absorpt_correction_type multi-scan
_exptl_absorpt_process_details 'SADABS; Bruker, 2000'
_exptl_crystal_colour Colorless
_exptl_crystal_density_diffrn 0.759
_exptl_crystal_description Block
_exptl_crystal_F_000 2322
_exptl_crystal_size_max 0.28
_exptl_crystal_size_mid 0.24
_exptl_crystal_size_min 0.22
_platon_squeeze_details
;
;
_refine_diff_density_max 1.147
_refine_diff_density_min -0.495
_refine_diff_density_rms 0.092
_refine_ls_extinction_method none
_refine_ls_goodness_of_fit_ref 1.096
_refine_ls_hydrogen_treatment constr
_refine_ls_matrix_type full
_refine_ls_number_parameters 76
_refine_ls_number_reflns 3010
_refine_ls_number_restraints 0
_refine_ls_restrained_S_all 1.096
_refine_ls_R_factor_all 0.0750
_refine_ls_R_factor_gt 0.0595
_refine_ls_shift/su_max 0.001
_refine_ls_shift/su_mean 0.000
_refine_ls_structure_factor_coef Fsqd
_refine_ls_weighting_details 'calc w=1/[\s^2^(Fo^2^)+(0.1329P)^2^+0.0000P] where P=(Fo^2^+2Fc^2^)/3'
_refine_ls_weighting_scheme calc
_refine_ls_wR_factor_gt 0.1823
_refine_ls_wR_factor_ref 0.2013
_reflns_number_gt 2183
_reflns_number_total 3010
_reflns_threshold_expression >2sigma(I)
_cod_data_source_file ic202085j_si_002_1.cif
_cod_data_source_block 1
_cod_original_cell_volume 10180.8(10)
_cod_original_sg_symbol_H-M 'R -3 m'
_cod_database_code 4329592

loop_
_symmetry_equiv_pos_as_xyz
'x, y, z'
'-y, x-y, z'
'-x+y, -x, z'
'y, x, -z'
'x-y, -y, -z'
'-x, -x+y, -z'
'x+2/3, y+1/3, z+1/3'
'-y+2/3, x-y+1/3, z+1/3'
'-x+y+2/3, -x+1/3, z+1/3'
'y+2/3, x+1/3, -z+1/3'
'x-y+2/3, -y+1/3, -z+1/3'
'-x+2/3, -x+y+1/3, -z+1/3'
'x+1/3, y+2/3, z+2/3'
'-y+1/3, x-y+2/3, z+2/3'
'-x+y+1/3, -x+2/3, z+2/3'
'y+1/3, x+2/3, -z+2/3'
'x-y+1/3, -y+2/3, -z+2/3'
'-x+1/3, -x+y+2/3, -z+2/3'
'-x, -y, -z'
'y, -x+y, -z'
'x-y, x, -z'
'-y, -x, z'
'-x+y, y, z'
'x, x-y, z'
'-x+2/3, -y+1/3, -z+1/3'
'y+2/3, -x+y+1/3, -z+1/3'
'x-y+2/3, x+1/3, -z+1/3'
'-y+2/3, -x+1/3, z+1/3'
'-x+y+2/3, y+1/3, z+1/3'
'x+2/3, x-y+1/3, z+1/3'
'-x+1/3, -y+2/3, -z+2/3'
'y+1/3, -x+y+2/3, -z+2/3'
'x-y+1/3, x+2/3, -z+2/3'
'-y+1/3, -x+2/3, z+2/3'
'-x+y+1/3, y+2/3, z+2/3'
'x+1/3, x-y+2/3, z+2/3'

loop_
_atom_site_label
_atom_site_type_symbol
_atom_site_fract_x
_atom_site_fract_y
_atom_site_fract_z
_atom_site_U_iso_or_equiv
_atom_site_adp_type
_atom_site_occupancy
_atom_site_symmetry_multiplicity
_atom_site_calc_flag
_atom_site_refinement_flags
Zn1 Zn 0.95003(3) 0.475013(13) 0.961757(13) 0.0408(2) Uani 1 2 d S
C1 C 0.90417(18) 0.5446(2) 1.03033(10) 0.0498(7) Uani 1 1 d .
C2 C 0.84591(19) 0.5656(2) 1.05026(10) 0.0522(8) Uani 1 1 d .
C3 C 0.8626(2) 0.5994(2) 1.08978(10) 0.0596(9) Uani 1 1 d .
H3A H 0.9099 0.6097 1.1033 0.072 Uiso 1 1 calc R
C4 C 0.80876(16) 0.6175(3) 1.10883(16) 0.0613(13) Uani 1 2 d S
C5 C 0.82639(18) 0.6528(4) 1.15043(16) 0.0633(12) Uani 1 2 d S
C6 C 0.77454(15) 0.5491(3) 1.03044(14) 0.0515(10) Uani 1 2 d S
H6A H 0.7635 0.5270 1.0040 0.062 Uiso 1 2 calc SR
O1 O 0.96378(14) 0.55602(16) 1.05043(7) 0.0603(6) Uani 1 1 d .
O2 O 0.88626(14) 0.51598(14) 0.99449(7) 0.0571(6) Uani 1 1 d .
O3 O 0.8916(2) 0.44578(11) 0.90854(10) 0.0684(10) Uani 1 2 d S

loop_
_atom_site_aniso_label
_atom_site_aniso_U_11
_atom_site_aniso_U_22
_atom_site_aniso_U_33
_atom_site_aniso_U_23
_atom_site_aniso_U_13
_atom_site_aniso_U_12
Zn1 0.0386(3) 0.0444(3) 0.0375(3) 0.00065(9) 0.00131(17) 0.01928(15)
C1 0.0394(15) 0.0514(17) 0.0509(17) -0.0118(14) -0.0066(13) 0.0168(13)
C2 0.0548(18) 0.0559(18) 0.0492(17) -0.0035(14) -0.0062(14) 0.0301(16)
C3 0.0515(19) 0.067(2) 0.0525(18) -0.0024(15) -0.0129(15) 0.0233(16)
C4 0.061(2) 0.082(4) 0.048(3) 0.002(2) 0.0012(11) 0.0408(18)
C5 0.0559(18) 0.079(3) 0.063(3) -0.017(3) -0.0083(13) 0.0395(17)
C6 0.0486(17) 0.061(3) 0.049(2) -0.006(2) -0.0028(10) 0.0303(13)
O1 0.0483(13) 0.0717(16) 0.0578(13) -0.0105(12) -0.0084(10) 0.0277(12)
O2 0.0576(13) 0.0678(14) 0.0516(13) -0.0094(11) -0.0089(10) 0.0355(12)
O3 0.066(2) 0.0844(19) 0.0486(18) 0.0011(8) 0.0022(16) 0.0330(11)

loop_
_atom_type_symbol
_atom_type_description
_atom_type_scat_dispersion_real
_atom_type_scat_dispersion_imag
_atom_type_scat_source
C C 0.0033 0.0016 'International Tables Vol C Tables 4.2.6.8 and 6.1.1.4'
H H 0.0000 0.0000 'International Tables Vol C Tables 4.2.6.8 and 6.1.1.4'
O O 0.0106 0.0060 'International Tables Vol C Tables 4.2.6.8 and 6.1.1.4'
Zn Zn 0.2839 1.4301 'International Tables Vol C Tables 4.2.6.8 and 6.1.1.4'

loop_
_geom_angle_atom_site_label_1
_geom_angle_atom_site_label_2
_geom_angle_atom_site_label_3
_geom_angle
_geom_angle_site_symmetry_1
_geom_angle_site_symmetry_3
O3 Zn1 O2 101.64(10) . 24
O3 Zn1 O2 101.64(9) . .
O2 Zn1 O2 85.80(14) 24 .
O3 Zn1 O1 99.87(10) . 19_767
O2 Zn1 O1 89.37(10) 24 19_767
O2 Zn1 O1 158.48(10) . 19_767
O3 Zn1 O1 99.87(10) . 6_767
O2 Zn1 O1 158.48(10) 24 6_767
O2 Zn1 O1 89.37(10) . 6_767
O1 Zn1 O1 87.48(15) 19_767 6_767
O3 Zn1 Zn1 175.58(11) . 19_767
O2 Zn1 Zn1 81.55(6) 24 19_767
O2 Zn1 Zn1 81.55(6) . 19_767
O1 Zn1 Zn1 77.00(7) 19_767 19_767
O1 Zn1 Zn1 77.00(6) 6_767 19_767
O1 C1 O2 126.3(3) . .
O1 C1 C2 117.8(3) . .
O2 C1 C2 115.9(3) . .
C6 C2 C3 120.0(3) . .
C6 C2 C1 120.7(3) . .
C3 C2 C1 119.3(3) . .
C4 C3 C2 119.9(3) . .
C4 C3 H3A 120.0 . .
C2 C3 H3A 120.0 . .
C3 C4 C3 120.4(5) . 23_655
C3 C4 C5 119.8(2) . .
C3 C4 C5 119.8(2) 23_655 .
C5 C5 C4 179.8(8) 25_667 .
C2 C6 C2 119.7(4) . 23_655
C2 C6 H6A 120.1 . .
C2 C6 H6A 120.1 23_655 .
C1 O1 Zn1 130.7(2) . 19_767
C1 O2 Zn1 124.3(2) . .

loop_
_geom_bond_atom_site_label_1
_geom_bond_atom_site_label_2
_geom_bond_distance
_geom_bond_site_symmetry_2
Zn1 O3 1.975(3) .
Zn1 O2 2.039(2) 24
Zn1 O2 2.039(2) .
Zn1 O1 2.043(2) 19_767
Zn1 O1 2.043(2) 6_767
Zn1 Zn1 2.9761(9) 19_767
C1 O1 1.231(4) .
C1 O2 1.255(3) .
C1 C2 1.501(4) .
C2 C6 1.390(4) .
C2 C3 1.396(4) .
C3 C4 1.380(5) .
C3 H3A 0.9300 .
C4 C3 1.380(5) 23_655
C4 C5 1.468(7) .
C5 C5 1.147(10) 25_667
C6 C2 1.390(4) 23_655
C6 H6A 0.9300 .
O1 Zn1 2.043(2) 19_767

loop_
_platon_squeeze_void_nr
_platon_squeeze_void_average_x
_platon_squeeze_void_average_y
_platon_squeeze_void_average_z
_platon_squeeze_void_volume
_platon_squeeze_void_count_electrons
_platon_squeeze_void_content
1 -0.033 -0.021 -0.001 6652 1833 ' '
